data_1574440
loop_
_publ_author_name
'Metherall, Jessica P.'
'Corner, Philip A.'
'McCabe, James F.'
'Probert, Michael R.'
'Hall, Michael J.'

_publ_section_title
;
 High-throughput encapsulated nanodroplet screening for accelerated
 co-crystal discovery
;
_journal_issue 22
_journal_name_full 'Chemical Science'
_journal_page_first 9843
_journal_page_last 9853
_journal_paper_doi 10.1039/D4SC07556K
_journal_volume 16
_journal_year 2025
_chemical_formula_moiety 'C11 H8 O3, 1.5(C10 H8 N2)'
_chemical_formula_sum 'C26 H20 N3 O3'
_chemical_formula_weight 422.45
_chemical_name_systematic '4,4'-bipyridine_3-hydroxy-2-naphthoic acid'
_space_group_crystal_system triclinic
_space_group_IT_number 2
_space_group_name_Hall '-P 1'
_space_group_name_H-M_alt 'P -1'
_atom_sites_solution_hydrogens mixed
_atom_sites_solution_primary dual
_audit_block_doi 10.5517/ccdc.csd.cc2kmbp7
_audit_creation_date 2024-07-16
_audit_creation_method
;
Olex2 1.5
(compiled 2024.02.16 svn.r378c4104 for OlexSys, GUI svn.r6928)
;
_audit_update_record
;
2024-07-18 deposited with the CCDC.	2025-04-22 downloaded from the CCDC.
;
_cell_angle_alpha 77.280(5)
_cell_angle_beta 86.238(5)
_cell_angle_gamma 72.443(5)
_cell_formula_units_Z 2
_cell_length_a 9.7342(6)
_cell_length_b 10.4465(5)
_cell_length_c 10.8557(7)
_cell_measurement_reflns_used 2581
_cell_measurement_temperature 150
_cell_measurement_theta_max 70.7420
_cell_measurement_theta_min 4.5250
_cell_volume 1026.64(11)
_computing_cell_refinement 'CrysAlisPro 1.171.42.63a (Rigaku OD, 2022)'
_computing_data_collection 'CrysAlisPro 1.171.42.63a (Rigaku OD, 2022)'
_computing_data_reduction 'CrysAlisPro 1.171.42.63a (Rigaku OD, 2022)'
_computing_molecular_graphics 'Olex2 1.5 (Dolomanov et al., 2009)'
_computing_publication_material 'Olex2 1.5 (Dolomanov et al., 2009)'
_computing_structure_refinement 'SHELXL 2018/3 (Sheldrick, 2015)'
_computing_structure_solution 'SHELXT 2018/2 (Sheldrick, 2018)'
_diffrn_ambient_temperature 150.00
_diffrn_detector 'Hybrid Pixel Array Detector'
_diffrn_detector_area_resol_mean 10.0000
_diffrn_detector_type 'HyPix-Arc 100'
_diffrn_measured_fraction_theta_full 0.986
_diffrn_measured_fraction_theta_max 0.954
_diffrn_measurement_details
;
List of Runs (angles in degrees, time in seconds):

  # Type    Start    End  Width  t~exp~   \w     \q     \k     \f   Frames
#--------------------------------------------------------------------------
  1  \w    -36.00 -10.00   0.50    5.89    --   28.72 -56.00 121.00   52
  2  \w     13.00  42.00   0.50    5.89    --   28.72 -56.00 121.00   58
  3  \w     25.00  55.00   0.50    5.89    --  -30.47  56.00 -96.00   60
  4  \w    -42.00  19.00   0.50    5.89    --  -30.47  56.00 -96.00  122
  5  \w    -17.00   9.00   0.50   23.56    --   68.21 -56.00 121.00   52
  6  \w   -143.00 -86.00   0.50   23.56    --  -74.54 -56.00 121.00  114
  7  \w    -37.00 -11.00   0.50   23.56    --  -74.54  56.00 -96.00   52
  8  \w   -155.00-130.00   0.50   23.56    --  -99.50 -56.00 121.00   50
  9  \w    -44.00 -14.00   0.50   23.56    --  -99.50  56.00 -96.00   60
 10  \w   -125.00 -92.00   0.50   23.56    --  -99.50 -56.00 121.00   66
 11  \w    141.00 166.00   0.50   23.56    --  115.27  56.00 -96.00   50
 12  \w      1.00  26.00   0.50    5.89    --   28.72  56.00 -96.00   50
 13  \w    -37.00   9.00   0.50    5.89    --   28.72 -57.00  30.00   92
 14  \w     37.00  63.00   0.50    5.89    --   28.72 -77.00 -60.00   52
 15  \w      5.00  33.00   0.50    5.89    --   28.72 -77.00 -60.00   56
 16  \w     19.00  45.00   0.50    5.89    --   28.72 -57.00  30.00   52
 17  \w     24.00  55.00   0.50    5.89    --  -30.47  19.00 -60.00   62
 18  \w     21.00  51.00   0.50    5.89    --  -30.47  19.00   0.00   60
 19  \w    -29.00   6.00   0.50    5.89    --  -30.47 -57.00  60.00   70
 20  \w     29.00  92.00   0.50   23.56    --   68.21-112.00  30.00  126
 21  \w    -30.00   5.00   0.50   23.56    --   68.21 -30.00 -30.00   70
 22  \w   -131.00-105.00   0.50   23.56    --  -68.90-112.00 -30.00   52
 23  \w    -25.00   4.00   0.50   23.56    --   73.48 -30.00   0.00   58
 24  \w    -12.00  26.00   0.50   23.56    --   73.48 -45.00 150.00   76
 25  \w     15.00  41.00   0.50   23.56    --   73.48 -95.00  60.00   52
 26  \w    -25.00   6.00   0.50   23.56    --   73.48 -30.00  30.00   62
 27  \w     57.00  92.00   0.50   23.56    --   73.48 -95.00  60.00   70
 28  \w    -20.00   6.00   0.50   23.56    --   73.48 -30.00  60.00   52
 29  \w    -25.00   0.00   0.50   23.56    --   73.48 -30.00 -60.00   50
 30  \w     -1.00  44.00   0.50   23.56    --   73.48 -56.00 121.00   90
 31  \w     28.00  75.00   0.50   23.56    --   73.48-112.00 -30.00   94
 32  \w    -25.00   3.00   0.50   23.56    --   73.48 -30.00-150.00   56
 33  \w   -147.00 -99.00   0.50   23.56    --  -74.54-112.00 150.00   96
 34  \w    -27.00  11.00   0.50   23.56    --  -74.54  45.00   0.00   76
 35  \w   -152.00 -97.00   0.50   23.56    --  -74.54-112.00  90.00  110
 36  \w    -51.00 -14.00   0.50   23.56    --  -99.50  64.00 150.00   74
 37  \w    -71.00 -34.00   0.50   23.56    --  -99.50 139.00   0.00   74
 38  \w    -67.00 -42.00   0.50   23.56    --  -99.50  77.00 -90.00   50
 39  \w   -136.00-110.00   0.50   23.56    --  -99.50-104.00  60.00   52
 40  \w    -53.00 -27.00   0.50   23.56    --  -99.50  64.00 120.00   52
 41  \w    -66.00 -35.00   0.50   23.56    --  -99.50 104.00-180.00   62
 42  \w   -158.00-102.00   0.50   23.56    --  -99.50-104.00-180.00  112
 43  \w   -157.00 -63.00   0.50   23.56    --  -99.50 -12.00  30.00  188
 44  \w   -154.00-102.00   0.50   23.56    --  -99.50-104.00  30.00  104
 45  \w    -44.00 -18.00   0.50   23.56    --  -99.50  77.00  30.00   52
 46  \w     20.00  48.00   0.50   23.56    --  110.67 -64.00-180.00   56
 47  \w     25.00  92.00   0.50   23.56    --  110.67-104.00 120.00  134
 48  \w     23.00  55.00   0.50   23.56    --  110.67 -64.00 -30.00   64
 49  \w    117.00 142.00   0.50   23.56    --  110.67  56.00 -96.00   50
 50  \w     23.00  91.00   0.50   23.56    --  110.67-104.00  60.00  136
 51  \w     48.00  92.00   0.50   23.56    --  110.67 -92.00-180.00   88
 52  \w     66.00  92.00   0.50   23.56    --  110.67-104.00-120.00   52
 53  \w    125.00 160.00   0.50   23.56    --  110.67  64.00  30.00   70
 54  \w     21.00  92.00   0.50   23.56    --  110.67-104.00 -30.00  142
 55  \w     14.00  65.00   0.50   23.56    --  110.67 -77.00-120.00  102
 56  \w     54.00  90.00   0.50   23.56    --  115.27-104.00   0.00   72
 57  \w     62.00  88.00   0.50   23.56    --  115.27 -92.00-120.00   52
 58  \w     22.00  48.00   0.50   23.56    --  115.27-104.00   0.00   52
 59  \w     39.00  91.00   0.50   23.56    --  115.27-104.00  30.00  104
 60  \w    124.00 149.00   0.50   23.56    --  115.27  64.00-120.00   50
 61  \w     17.00  43.00   0.50   23.56    --  115.27 -92.00-120.00   52
 62  \w     23.00  91.00   0.50   23.56    --  115.27-104.00  90.00  136
 63  \w     34.00  92.00   0.50   23.56    --  115.27-104.00 -60.00  116
 64  \w     28.00  90.00   0.50   23.56    --  115.27-104.00-120.00  124
 65  \w    153.00 178.00   0.50   23.56    --  115.27  12.00   0.00   50
 66  \w     94.00 130.00   0.50   23.56    --  115.27  12.00   0.00   72
 67  \w     64.00  89.00   0.50   23.56    --  115.27  12.00   0.00   50
 68  \w     66.00  92.00   0.50   23.56    --  115.27-104.00-180.00   52
 69  \w    114.00 150.00   0.50   23.56    --  115.27 139.00-120.00   72
 70  \w     21.00  63.00   0.50   23.56    --  115.27-104.00-180.00   84
 71  \w    116.00 159.00   0.50   23.56    --  115.27  64.00 150.00   86
;
_diffrn_measurement_device 'four-circle diffractometer'
_diffrn_measurement_device_type 'XtaLAB Synergy, Dualflex, HyPix-Arc 100'
_diffrn_measurement_method '\w scans'
_diffrn_orient_matrix_type 'CrysAlisPro convention (1999,Acta A55,543-557)'
_diffrn_orient_matrix_UB_11 0.0106342000
_diffrn_orient_matrix_UB_12 0.1294603000
_diffrn_orient_matrix_UB_13 -0.0958698000
_diffrn_orient_matrix_UB_21 0.1603479000
_diffrn_orient_matrix_UB_22 -0.0715074000
_diffrn_orient_matrix_UB_23 -0.0213500000
_diffrn_orient_matrix_UB_31 -0.0415941000
_diffrn_orient_matrix_UB_32 -0.0562378000
_diffrn_orient_matrix_UB_33 -0.1073240000
_diffrn_radiation_monochromator mirror
_diffrn_radiation_probe x-ray
_diffrn_radiation_type 'Cu K\a'
_diffrn_radiation_wavelength 1.54184
_diffrn_reflns_av_R_equivalents 0.0231
_diffrn_reflns_av_unetI/netI 0.0320
_diffrn_reflns_Laue_measured_fraction_full 0.986
_diffrn_reflns_Laue_measured_fraction_max 0.954
_diffrn_reflns_limit_h_max 11
_diffrn_reflns_limit_h_min -11
_diffrn_reflns_limit_k_max 12
_diffrn_reflns_limit_k_min -12
_diffrn_reflns_limit_l_max 8
_diffrn_reflns_limit_l_min -13
_diffrn_reflns_number 8392
_diffrn_reflns_point_group_measured_fraction_full 0.986
_diffrn_reflns_point_group_measured_fraction_max 0.954
_diffrn_reflns_theta_full 67.684
_diffrn_reflns_theta_max 71.331
_diffrn_reflns_theta_min 4.175
_diffrn_source 'micro-focus sealed X-ray tube'
_diffrn_source_target Cu
_diffrn_source_type 'PhotonJet (Cu) X-ray Source'
_exptl_absorpt_coefficient_mu 0.737
_exptl_absorpt_correction_T_max 1.00000
_exptl_absorpt_correction_T_min 0.81750
_exptl_absorpt_correction_type multi-scan
_exptl_absorpt_process_details
;
CrysAlisPro 1.171.42.63a (Rigaku Oxford Diffraction, 2022)
Empirical absorption correction using spherical harmonics,
implemented in SCALE3 ABSPACK scaling algorithm.
;
_exptl_crystal_colour 'clear light colourless'
_exptl_crystal_colour_lustre clear
_exptl_crystal_colour_modifier light
_exptl_crystal_colour_primary colourless
_exptl_crystal_density_diffrn 1.367
_exptl_crystal_description plate
_exptl_crystal_F_000 442
_exptl_crystal_preparation
;
Crystallised from a saturated solution of 4,4'-bipyridine
and 3-hydroxy-2-naphthoic acid (1:2) in MeNO2.
;
_exptl_crystal_recrystallization_method 'High-throughput screening via the ENaCt protocol using SPT Labtech mosquito.'
_exptl_crystal_size_max 0.12
_exptl_crystal_size_mid 0.062
_exptl_crystal_size_min 0.034
_refine_diff_density_max 0.194
_refine_diff_density_min -0.176
_refine_diff_density_rms 0.036
_refine_ls_extinction_method none
_refine_ls_goodness_of_fit_ref 1.062
_refine_ls_hydrogen_treatment mixed
_refine_ls_matrix_type full
_refine_ls_number_parameters 295
_refine_ls_number_reflns 3810
_refine_ls_number_restraints 232
_refine_ls_restrained_S_all 1.033
_refine_ls_R_factor_all 0.0579
_refine_ls_R_factor_gt 0.0457
_refine_ls_shift/su_max 0.000
_refine_ls_shift/su_mean 0.000
_refine_ls_structure_factor_coef Fsqd
_refine_ls_weighting_details 'w=1/[\s^2^(Fo^2^)+(0.0561P)^2^+0.2545P] where P=(Fo^2^+2Fc^2^)/3'
_refine_ls_weighting_scheme calc
_refine_ls_wR_factor_gt 0.1133
_refine_ls_wR_factor_ref 0.1201
_reflns_Friedel_coverage 0.000
_reflns_number_gt 3178
_reflns_number_total 3810
_reflns_threshold_expression 'I > 2\s(I)'
_cod_data_source_file d4sc07556k2.cif
_cod_data_source_block 44-bipyridine_3-hydroxy-2-naphthoicacid
_cod_depositor_comments 'Adding full bibliography for 1574434--1574463.cif.'
_cod_original_cell_volume 1026.65(11)
_cod_database_code 1574440
_shelx_shelxl_version_number 2018/3
_shelx_space_group_comment
;
The symmetry employed for this shelxl refinement is uniquely defined
by the following loop, which should always be used as a source of
symmetry information in preference to the above space-group names.
They are only intended as comments.
;
_shelx_estimated_absorpt_t_max 0.975
_shelx_estimated_absorpt_t_min 0.917
_olex2_refinement_description
;
1. Fixed Uiso
 At 1.2 times of:
  All C(H) groups, All O(H) groups
2. Restrained distances
 O2A-H2A
 0.9 with sigma of 0.02
3. Rigid body (RIGU) restrains
 All non-hydrogen atoms
 with sigma for 1-2 distances of 0.004 and sigma for 1-3 distances of 0.004
4.a Aromatic/amide H refined with riding coordinates:
 C1A(H1AA), C2(H2), C2B(H2B), C2C(H2C), C3(H3), C3B(H3B), C3C(H3C), C4(H4),
 C4A(H4A), C4B(H4B), C4C(H4C), C5(H5), C5B(H5B), C5C(H5C), C6A(H6A), C7A(H7A),
 C8A(H8A), C9A(H9A)
;
_olex2_exptl_crystal_mounting_method
'Crystal mounted using inert oil from the encapsulation crystallisation technique onto a Mitegan Kapton micromount.'
_olex2_submission_original_sample_id '4,4'-bipyridine_3-hydroxy-2-naphthoic acid'
_olex2_submission_special_instructions 'No special instructions were received'
_oxdiff_exptl_absorpt_empirical_details
;
Empirical correction (ABSPACK) includes:
- Absorption correction using spherical harmonics
- Frame scaling
;
_oxdiff_exptl_absorpt_empirical_full_max 1.675
_oxdiff_exptl_absorpt_empirical_full_min 0.628

loop_
_space_group_symop_operation_xyz
'x, y, z'
'-x, -y, -z'

loop_
_atom_site_label
_atom_site_type_symbol
_atom_site_fract_x
_atom_site_fract_y
_atom_site_fract_z
_atom_site_U_iso_or_equiv
_atom_site_adp_type
_atom_site_occupancy
_atom_site_site_symmetry_order
_atom_site_calc_flag
_atom_site_refinement_flags_posn
_atom_site_refinement_flags_adp
_atom_site_refinement_flags_occupancy
_atom_site_disorder_assembly
_atom_site_disorder_group
O1A O 0.80998(13) 0.52216(12) 0.11897(11) 0.0401(3) Uani 1 1 d . . . . .
H1A H 0.719(2) 0.527(2) 0.154(2) 0.048 Uiso 1 1 d . U . . .
O2A O 0.65069(13) 0.29631(13) 0.42942(12) 0.0449(3) Uani 1 1 d D . . A -1
H2A H 0.5460(17) 0.332(2) 0.440(2) 0.054 Uiso 1 1 d D U . . .
O3A O 0.60537(13) 0.47182(13) 0.26391(12) 0.0457(3) Uani 1 1 d . . . . .
N1 N 0.47957(15) 0.74841(16) 0.05181(15) 0.0433(4) Uani 1 1 d . . . . .
N1B N -0.27681(14) 0.93856(14) 0.17882(13) 0.0358(3) Uani 1 1 d . . . . .
N1C N 0.37846(15) 0.38363(14) 0.46375(14) 0.0379(3) Uani 1 1 d . . . B 1
C00E C 1.09334(17) 0.18935(16) 0.35579(15) 0.0333(4) Uani 1 1 d . . . . .
C1 C 0.18125(15) 0.82019(15) 0.10570(14) 0.0294(3) Uani 1 1 d . . . . .
C1A C 0.94372(18) 0.22966(16) 0.38179(15) 0.0333(4) Uani 1 1 d . . . . .
H1AA H 0.908462 0.180796 0.455090 0.040 Uiso 1 1 calc R U . . .
C1C C 0.07963(16) 0.47558(15) 0.49222(15) 0.0306(3) Uani 1 1 d . . . . .
C2 C 0.27231(19) 0.8789(2) 0.1493(2) 0.0515(5) Uani 1 1 d . . . . .
H2 H 0.235374 0.945782 0.199370 0.062 Uiso 1 1 calc R U . . .
C2A C 0.84795(17) 0.33691(16) 0.30472(15) 0.0313(3) Uani 1 1 d . . . . .
C2B C -0.04097(17) 0.96025(18) 0.20049(17) 0.0383(4) Uani 1 1 d . . . . .
H2B H 0.015883 1.004431 0.233673 0.046 Uiso 1 1 calc R U . . .
C2C C 0.15035(19) 0.5395(2) 0.39395(17) 0.0437(4) Uani 1 1 d . . . . .
H2C H 0.096917 0.616606 0.334098 0.052 Uiso 1 1 calc R U . . .
C3 C 0.4176(2) 0.8406(2) 0.1202(2) 0.0570(6) Uani 1 1 d . . . . .
H3 H 0.477042 0.883621 0.151526 0.068 Uiso 1 1 calc R U . . .
C3A C 0.90051(17) 0.41422(16) 0.19733(15) 0.0320(3) Uani 1 1 d . . . . .
C3B C -0.18839(18) 0.99492(18) 0.22113(17) 0.0392(4) Uani 1 1 d . . . . .
H3B H -0.229172 1.063544 0.268695 0.047 Uiso 1 1 calc R U . . .
C3C C 0.29789(19) 0.4914(2) 0.38299(18) 0.0457(4) Uani 1 1 d . . . . .
H3C H 0.344035 0.536951 0.315092 0.055 Uiso 1 1 calc R U . B 1
C4 C 0.39173(19) 0.6928(2) 0.0099(2) 0.0515(5) Uani 1 1 d . . . . .
H4 H 0.431949 0.626642 -0.040231 0.062 Uiso 1 1 calc R U . . .
C4A C 1.04537(18) 0.37874(17) 0.17052(15) 0.0350(4) Uani 1 1 d . . . . .
H4A H 1.079755 0.431370 0.099255 0.042 Uiso 1 1 calc R U . . .
C4B C -0.21425(18) 0.84369(19) 0.11137(19) 0.0421(4) Uani 1 1 d . . . . .
H4B H -0.273843 0.801995 0.078409 0.051 Uiso 1 1 calc R U . . .
C4C C 0.3118(2) 0.32147(19) 0.55847(19) 0.0469(5) Uani 1 1 d . . . . .
H4C H 0.368004 0.244672 0.616955 0.056 Uiso 1 1 calc R U . B 1
C5 C 0.24487(19) 0.7242(2) 0.0339(2) 0.0491(5) Uani 1 1 d . . . . .
H5 H 0.188243 0.679657 0.000863 0.059 Uiso 1 1 calc R U . . .
C5A C 1.14382(17) 0.26597(17) 0.24655(16) 0.0338(4) Uani 1 1 d . . . . .
C5B C -0.06818(17) 0.80248(18) 0.08660(17) 0.0384(4) Uani 1 1 d . . . . .
H5B H -0.030428 0.733700 0.038655 0.046 Uiso 1 1 calc R U . . .
C5C C 0.16435(19) 0.36401(18) 0.57523(18) 0.0447(4) Uani 1 1 d . . . . .
H5C H 0.121163 0.316418 0.643989 0.054 Uiso 1 1 calc R U . . .
C6 C 0.02341(15) 0.86083(15) 0.13123(14) 0.0284(3) Uani 1 1 d . . . . .
C6A C 1.29351(18) 0.2244(2) 0.21782(19) 0.0428(4) Uani 1 1 d . . . . .
H6A H 1.329535 0.273909 0.145426 0.051 Uiso 1 1 calc R U . . .
C7A C 1.38603(19) 0.1137(2) 0.2936(2) 0.0489(5) Uani 1 1 d . . . . .
H7A H 1.485567 0.086750 0.273018 0.059 Uiso 1 1 calc R U . . .
C8A C 1.3349(2) 0.03932(19) 0.4018(2) 0.0476(5) Uani 1 1 d . . . . .
H8A H 1.400145 -0.036961 0.453926 0.057 Uiso 1 1 calc R U . . .
C9A C 1.19235(19) 0.07627(18) 0.43188(18) 0.0423(4) Uani 1 1 d . . . . .
H9A H 1.159083 0.025350 0.505026 0.051 Uiso 1 1 calc R U . . .
C10A C 0.69003(18) 0.37345(17) 0.33226(16) 0.0348(4) Uani 1 1 d . . . . .

loop_
_atom_site_aniso_label
_atom_site_aniso_U_11
_atom_site_aniso_U_22
_atom_site_aniso_U_33
_atom_site_aniso_U_23
_atom_site_aniso_U_13
_atom_site_aniso_U_12
O1A 0.0358(6) 0.0395(6) 0.0395(7) 0.0017(5) 0.0041(5) -0.0112(5)
O2A 0.0317(6) 0.0463(7) 0.0485(7) 0.0025(6) 0.0112(5) -0.0103(5)
O3A 0.0330(6) 0.0444(7) 0.0492(7) 0.0042(6) 0.0064(5) -0.0071(5)
N1 0.0254(7) 0.0507(9) 0.0513(9) -0.0088(7) 0.0024(6) -0.0093(6)
N1B 0.0244(6) 0.0377(7) 0.0427(8) -0.0033(6) 0.0010(6) -0.0094(5)
N1C 0.0328(7) 0.0388(7) 0.0419(8) -0.0097(6) 0.0085(6) -0.0111(6)
C00E 0.0350(8) 0.0333(8) 0.0369(9) -0.0138(7) 0.0013(7) -0.0134(7)
C1 0.0234(7) 0.0314(8) 0.0313(8) -0.0011(6) -0.0004(6) -0.0087(6)
C1A 0.0375(8) 0.0332(8) 0.0328(8) -0.0082(7) 0.0052(7) -0.0157(7)
C1C 0.0341(8) 0.0297(8) 0.0318(8) -0.0128(6) 0.0059(6) -0.0116(6)
C2 0.0289(9) 0.0666(13) 0.0733(14) -0.0398(11) 0.0087(8) -0.0192(8)
C2A 0.0321(8) 0.0313(8) 0.0346(8) -0.0123(7) 0.0052(6) -0.0125(6)
C2B 0.0276(8) 0.0456(9) 0.0480(10) -0.0198(8) 0.0029(7) -0.0135(7)
C2C 0.0375(9) 0.0482(10) 0.0375(9) 0.0015(8) 0.0052(7) -0.0099(8)
C3 0.0285(9) 0.0757(14) 0.0797(15) -0.0372(12) 0.0050(9) -0.0204(9)
C3A 0.0343(8) 0.0321(8) 0.0322(8) -0.0090(6) 0.0031(6) -0.0130(6)
C3B 0.0304(8) 0.0415(9) 0.0457(10) -0.0141(8) 0.0052(7) -0.0084(7)
C3C 0.0362(9) 0.0525(11) 0.0412(10) 0.0005(8) 0.0088(7) -0.0117(8)
C4 0.0314(9) 0.0605(12) 0.0666(13) -0.0317(10) 0.0091(8) -0.0083(8)
C4A 0.0371(8) 0.0385(9) 0.0330(8) -0.0093(7) 0.0069(7) -0.0165(7)
C4B 0.0270(8) 0.0466(10) 0.0578(11) -0.0162(9) 0.0001(7) -0.0147(7)
C4C 0.0386(9) 0.0383(9) 0.0527(11) 0.0043(8) 0.0089(8) -0.0068(7)
C5 0.0291(9) 0.0596(12) 0.0687(13) -0.0339(10) 0.0045(8) -0.0142(8)
C5A 0.0323(8) 0.0371(8) 0.0381(9) -0.0166(7) 0.0042(7) -0.0139(7)
C5B 0.0278(8) 0.0428(9) 0.0504(10) -0.0192(8) 0.0017(7) -0.0128(7)
C5C 0.0382(9) 0.0359(9) 0.0508(11) 0.0042(8) 0.0109(8) -0.0091(7)
C6 0.0238(7) 0.0302(7) 0.0303(8) -0.0020(6) 0.0008(6) -0.0098(6)
C6A 0.0331(9) 0.0502(10) 0.0526(11) -0.0219(9) 0.0093(8) -0.0177(8)
C7A 0.0277(8) 0.0534(11) 0.0723(13) -0.0303(10) 0.0009(8) -0.0097(8)
C8A 0.0389(9) 0.0409(10) 0.0636(12) -0.0158(9) -0.0104(8) -0.0072(8)
C9A 0.0419(9) 0.0389(9) 0.0475(10) -0.0090(8) -0.0043(8) -0.0133(7)
C10A 0.0334(8) 0.0344(8) 0.0371(8) -0.0078(7) 0.0068(7) -0.0120(7)

loop_
_atom_type_symbol
_atom_type_description
_atom_type_scat_dispersion_real
_atom_type_scat_dispersion_imag
_atom_type_scat_source
C C 0.0181 0.0091 'International Tables Vol C Tables 4.2.6.8 and 6.1.1.4'
H H 0.0000 0.0000 'International Tables Vol C Tables 4.2.6.8 and 6.1.1.4'
N N 0.0311 0.0180 'International Tables Vol C Tables 4.2.6.8 and 6.1.1.4'
O O 0.0492 0.0322 'International Tables Vol C Tables 4.2.6.8 and 6.1.1.4'

loop_
_citation_id
_citation_doi
_citation_year
1 10.26434/chemrxiv-2024-40s32 2024

loop_
_geom_angle_atom_site_label_1
_geom_angle_atom_site_label_2
_geom_angle_atom_site_label_3
_geom_angle
_geom_angle_site_symmetry_1
_geom_angle_site_symmetry_3
_geom_angle_publ_flag
C3A O1A H1A 104.3(13) . . ?
C10A O2A H2A 108.6(13) . . ?
C4 N1 C3 115.05(15) . . ?
C3B N1B C4B 115.37(14) . . ?
C4C N1C C3C 117.75(15) . . ?
C1A C00E C5A 117.76(15) . . ?
C9A C00E C1A 122.83(15) . . ?
C9A C00E C5A 119.40(15) . . ?
C2 C1 C5 115.73(15) . . ?
C2 C1 C6 122.11(15) . . ?
C5 C1 C6 122.13(14) . . ?
C00E C1A H1AA 118.9 . . ?
C2A C1A C00E 122.25(15) . . ?
C2A C1A H1AA 118.9 . . ?
C2C C1C C1C 121.89(18) . 2_566 ?
C5C C1C C1C 121.48(18) . 2_566 ?
C5C C1C C2C 116.63(15) . . ?
C1 C2 H2 120.0 . . ?
C1 C2 C3 120.03(17) . . ?
C3 C2 H2 120.0 . . ?
C1A C2A C3A 119.27(14) . . ?
C1A C2A C10A 120.89(14) . . ?
C3A C2A C10A 119.84(14) . . ?
C3B C2B H2B 120.1 . . ?
C3B C2B C6 119.84(15) . . ?
C6 C2B H2B 120.1 . . ?
C1C C2C H2C 119.9 . . ?
C3C C2C C1C 120.14(16) . . ?
C3C C2C H2C 119.9 . . ?
N1 C3 C2 124.65(18) . . ?
N1 C3 H3 117.7 . . ?
C2 C3 H3 117.7 . . ?
O1A C3A C2A 121.40(14) . . ?
O1A C3A C4A 118.78(14) . . ?
C4A C3A C2A 119.82(15) . . ?
N1B C3B C2B 124.46(16) . . ?
N1B C3B H3B 117.8 . . ?
C2B C3B H3B 117.8 . . ?
N1C C3C C2C 122.66(16) . . ?
N1C C3C H3C 118.7 . . ?
C2C C3C H3C 118.7 . . ?
N1 C4 H4 117.7 . . ?
N1 C4 C5 124.69(18) . . ?
C5 C4 H4 117.7 . . ?
C3A C4A H4A 119.3 . . ?
C3A C4A C5A 121.32(15) . . ?
C5A C4A H4A 119.3 . . ?
N1B C4B H4B 118.0 . . ?
N1B C4B C5B 124.05(16) . . ?
C5B C4B H4B 118.0 . . ?
N1C C4C H4C 118.6 . . ?
N1C C4C C5C 122.73(17) . . ?
C5C C4C H4C 118.6 . . ?
C1 C5 C4 119.84(17) . . ?
C1 C5 H5 120.1 . . ?
C4 C5 H5 120.1 . . ?
C4A C5A C00E 119.53(14) . . ?
C4A C5A C6A 122.22(16) . . ?
C6A C5A C00E 118.25(16) . . ?
C4B C5B H5B 119.8 . . ?
C4B C5B C6 120.40(16) . . ?
C6 C5B H5B 119.8 . . ?
C1C C5C C4C 120.10(16) . . ?
C1C C5C H5C 120.0 . . ?
C4C C5C H5C 120.0 . . ?
C2B C6 C1 122.04(14) . . ?
C5B C6 C1 122.08(14) . . ?
C5B C6 C2B 115.88(14) . . ?
C5A C6A H6A 119.7 . . ?
C7A C6A C5A 120.61(18) . . ?
C7A C6A H6A 119.7 . . ?
C6A C7A H7A 119.7 . . ?
C6A C7A C8A 120.56(17) . . ?
C8A C7A H7A 119.7 . . ?
C7A C8A H8A 119.8 . . ?
C9A C8A C7A 120.32(18) . . ?
C9A C8A H8A 119.8 . . ?
C00E C9A H9A 119.6 . . ?
C8A C9A C00E 120.84(18) . . ?
C8A C9A H9A 119.6 . . ?
O2A C10A C2A 116.05(14) . . ?
O3A C10A O2A 123.63(15) . . ?
O3A C10A C2A 120.31(14) . . ?

loop_
_geom_bond_atom_site_label_1
_geom_bond_atom_site_label_2
_geom_bond_distance
_geom_bond_site_symmetry_2
_geom_bond_publ_flag
O1A H1A 0.93(2) . ?
O1A C3A 1.359(2) . ?
O2A H2A 0.982(15) . ?
O2A C10A 1.291(2) . ?
O3A C10A 1.233(2) . ?
N1 C3 1.322(3) . ?
N1 C4 1.320(2) . ?
N1B C3B 1.332(2) . ?
N1B C4B 1.336(2) . ?
N1C C3C 1.332(2) . ?
N1C C4C 1.331(2) . ?
C00E C1A 1.417(2) . ?
C00E C5A 1.425(2) . ?
C00E C9A 1.412(2) . ?
C1 C2 1.377(2) . ?
C1 C5 1.380(2) . ?
C1 C6 1.490(2) . ?
C1A H1AA 0.9500 . ?
C1A C2A 1.373(2) . ?
C1C C1C 1.489(3) 2_566 ?
C1C C2C 1.388(2) . ?
C1C C5C 1.381(2) . ?
C2 H2 0.9500 . ?
C2 C3 1.384(3) . ?
C2A C3A 1.425(2) . ?
C2A C10A 1.495(2) . ?
C2B H2B 0.9500 . ?
C2B C3B 1.386(2) . ?
C2B C6 1.388(2) . ?
C2C H2C 0.9500 . ?
C2C C3C 1.378(3) . ?
C3 H3 0.9500 . ?
C3A C4A 1.374(2) . ?
C3B H3B 0.9500 . ?
C3C H3C 0.9500 . ?
C4 H4 0.9500 . ?
C4 C5 1.387(2) . ?
C4A H4A 0.9500 . ?
C4A C5A 1.408(2) . ?
C4B H4B 0.9500 . ?
C4B C5B 1.382(2) . ?
C4C H4C 0.9500 . ?
C4C C5C 1.381(3) . ?
C5 H5 0.9500 . ?
C5A C6A 1.424(2) . ?
C5B H5B 0.9500 . ?
C5B C6 1.384(2) . ?
C5C H5C 0.9500 . ?
C6A H6A 0.9500 . ?
C6A C7A 1.369(3) . ?
C7A H7A 0.9500 . ?
C7A C8A 1.409(3) . ?
C8A H8A 0.9500 . ?
C8A C9A 1.361(3) . ?
C9A H9A 0.9500 . ?

loop_
_geom_torsion_atom_site_label_1
_geom_torsion_atom_site_label_2
_geom_torsion_atom_site_label_3
_geom_torsion_atom_site_label_4
_geom_torsion
_geom_torsion_site_symmetry_1
_geom_torsion_site_symmetry_2
_geom_torsion_site_symmetry_3
_geom_torsion_site_symmetry_4
_geom_torsion_publ_flag
O1A C3A C4A C5A -178.49(14) . . . . ?
N1 C4 C5 C1 0.3(3) . . . . ?
N1B C4B C5B C6 -0.7(3) . . . . ?
N1C C4C C5C C1C -0.3(3) . . . . ?
C00E C1A C2A C3A -2.5(2) . . . . ?
C00E C1A C2A C10A 177.68(14) . . . . ?
C00E C5A C6A C7A -0.1(3) . . . . ?
C1 C2 C3 N1 -0.3(4) . . . . ?
C1A C00E C5A C4A 1.0(2) . . . . ?
C1A C00E C5A C6A -178.54(15) . . . . ?
C1A C00E C9A C8A 178.53(16) . . . . ?
C1A C2A C3A O1A -179.34(14) . . . . ?
C1A C2A C3A C4A 1.5(2) . . . . ?
C1A C2A C10A O2A -1.8(2) . . . . ?
C1A C2A C10A O3A 178.43(16) . . . . ?
C1C C1C C2C C3C 179.84(19) 2_566 . . . ?
C1C C1C C5C C4C -179.81(19) 2_566 . . . ?
C1C C2C C3C N1C 0.2(3) . . . . ?
C2 C1 C5 C4 0.0(3) . . . . ?
C2 C1 C6 C2B 0.0(2) . . . . ?
C2 C1 C6 C5B 179.51(18) . . . . ?
C2A C3A C4A C5A 0.7(2) . . . . ?
C2C C1C C5C C4C 0.2(3) . . . . ?
C3 N1 C4 C5 -0.5(3) . . . . ?
C3A C2A C10A O2A 178.31(15) . . . . ?
C3A C2A C10A O3A -1.4(2) . . . . ?
C3A C4A C5A C00E -1.9(2) . . . . ?
C3A C4A C5A C6A 177.62(16) . . . . ?
C3B N1B C4B C5B 0.9(3) . . . . ?
C3B C2B C6 C1 179.68(15) . . . . ?
C3B C2B C6 C5B 0.1(2) . . . . ?
C3C N1C C4C C5C 0.2(3) . . . . ?
C4 N1 C3 C2 0.5(3) . . . . ?
C4A C5A C6A C7A -179.64(16) . . . . ?
C4B N1B C3B C2B -0.7(3) . . . . ?
C4B C5B C6 C1 -179.47(16) . . . . ?
C4B C5B C6 C2B 0.1(2) . . . . ?
C4C N1C C3C C2C -0.2(3) . . . . ?
C5 C1 C2 C3 0.0(3) . . . . ?
C5 C1 C6 C2B -178.12(17) . . . . ?
C5 C1 C6 C5B 1.4(2) . . . . ?
C5A C00E C1A C2A 1.2(2) . . . . ?
C5A C00E C9A C8A -0.4(3) . . . . ?
C5A C6A C7A C8A -0.3(3) . . . . ?
C5C C1C C2C C3C -0.2(3) . . . . ?
C6 C1 C2 C3 -178.18(19) . . . . ?
C6 C1 C5 C4 178.17(18) . . . . ?
C6 C2B C3B N1B 0.2(3) . . . . ?
C6A C7A C8A C9A 0.4(3) . . . . ?
C7A C8A C9A C00E 0.0(3) . . . . ?
C9A C00E C1A C2A -177.75(16) . . . . ?
C9A C00E C5A C4A 180.00(15) . . . . ?
C9A C00E C5A C6A 0.4(2) . . . . ?
C10A C2A C3A O1A 0.5(2) . . . . ?
C10A C2A C3A C4A -178.61(14) . . . . ?
